data_4000253
_journal_name_full 'Chemistry of Materials'
_journal_paper_doi 10.1021/cm020650x
_journal_year 2003
_chemical_formula_sum 'C2 H5 O3 P Sn'
_chemical_formula_weight 226.74
_space_group_IT_number 9
_symmetry_cell_setting monoclinic
_symmetry_space_group_name_Hall 'C -2yc'
_symmetry_space_group_name_H-M 'C 1 c 1'
_atom_sites_solution_hydrogens geom
_atom_sites_solution_primary direct
_atom_sites_solution_secondary difmap
_cell_angle_alpha 90.00
_cell_angle_beta 99.907(4)
_cell_angle_gamma 90.00
_cell_formula_units_Z 4
_cell_length_a 4.6415(13)
_cell_length_b 18.695(5)
_cell_length_c 6.4964(18)
_cell_measurement_reflns_used ?
_cell_measurement_temperature 293(2)
_cell_measurement_theta_max ?
_cell_measurement_theta_min ?
_cell_volume 555.3(3)
_diffrn_ambient_temperature 293(2)
_diffrn_detector_area_resol_mean ?
_diffrn_measurement_device_type ?
_diffrn_measurement_method ?
_diffrn_radiation_monochromator graphite
_diffrn_radiation_source 'fine-focus sealed tube'
_diffrn_radiation_type MoK\a
_diffrn_radiation_wavelength 0.71073
_diffrn_reflns_av_R_equivalents 0.0582
_diffrn_reflns_av_sigmaI/netI 0.0378
_diffrn_reflns_limit_h_max 2
_diffrn_reflns_limit_h_min -6
_diffrn_reflns_limit_k_max 9
_diffrn_reflns_limit_k_min -19
_diffrn_reflns_limit_l_max 8
_diffrn_reflns_limit_l_min -8
_diffrn_reflns_number 754
_diffrn_reflns_theta_max 28.03
_diffrn_reflns_theta_min 3.86
_diffrn_standards_decay_% ?
_diffrn_standards_interval_count ?
_diffrn_standards_interval_time ?
_diffrn_standards_number ?
_exptl_absorpt_coefficient_mu 4.786
_exptl_absorpt_correction_T_max ?
_exptl_absorpt_correction_T_min ?
_exptl_absorpt_correction_type ?
_exptl_absorpt_process_details ?
_exptl_crystal_colour ?
_exptl_crystal_density_diffrn 2.712
_exptl_crystal_density_meas ?
_exptl_crystal_density_method 'not measured'
_exptl_crystal_description ?
_exptl_crystal_F_000 424
_exptl_crystal_size_max ?
_exptl_crystal_size_mid ?
_exptl_crystal_size_min ?
_refine_ls_abs_structure_details 'Flack H D (1983), Acta Cryst. A39, 876-881'
_refine_ls_abs_structure_Flack -0.09(16)
_refine_ls_extinction_coef ?
_refine_ls_extinction_method none
_refine_ls_goodness_of_fit_ref 1.102
_refine_ls_hydrogen_treatment mixed
_refine_ls_matrix_type full
_refine_ls_number_parameters 61
_refine_ls_number_reflns 587
_refine_ls_number_restraints 2
_refine_ls_restrained_S_all 1.100
_refine_ls_R_factor_all 0.0711
_refine_ls_R_factor_gt 0.0703
_refine_ls_shift/su_max 0.000
_refine_ls_shift/su_mean 0.000
_refine_ls_structure_factor_coef Fsqd
_refine_ls_weighting_details 'calc w=1/[\s^2^(Fo^2^)+(0.1638P)^2^+0.0000P] where P=(Fo^2^+2Fc^2^)/3'
_refine_ls_weighting_scheme calc
_refine_ls_wR_factor_gt 0.1818
_refine_ls_wR_factor_ref 0.1830
_reflns_number_gt 571
_reflns_number_total 587
_reflns_threshold_expression >2sigma(I)
_cod_original_sg_symbol_H-M 'C c'
_cod_database_code 4000253

loop_
_symmetry_equiv_pos_as_xyz
'x, y, z'
'x, -y, z+1/2'
'x+1/2, y+1/2, z'
'x+1/2, -y+1/2, z+1/2'

loop_
_atom_site_label
_atom_site_type_symbol
_atom_site_fract_x
_atom_site_fract_y
_atom_site_fract_z
_atom_site_U_iso_or_equiv
_atom_site_adp_type
_atom_site_occupancy
_atom_site_symmetry_multiplicity
_atom_site_calc_flag
_atom_site_refinement_flags
_atom_site_disorder_assembly
_atom_site_disorder_group
Sn1 Sn -0.4168(4) 0.43083(6) 0.3940(4) 0.0211(5) Uani 1 1 d . . .
P1 P 0.0178(11) 0.4236(3) 1.0205(8) 0.0167(11) Uani 1 1 d . . .
O1 O -0.123(3) 0.3905(9) 1.195(2) 0.027(3) Uani 1 1 d . . .
O2 O -0.185(3) 0.4726(7) 0.8755(19) 0.020(3) Uani 1 1 d . . .
O3 O 0.307(3) 0.4651(8) 1.1128(18) 0.024(3) Uani 1 1 d . . .
C1 C -0.390(5) 0.1513(13) 1.361(3) 0.039(7) Uani 1 1 d . . .
H1A H -0.2690 0.1334 1.2641 0.058 Uiso 1 1 calc R . .
H1B H -0.5686 0.1698 1.2789 0.058 Uiso 1 1 calc R . .
C2 C -0.232(5) 0.2111(13) 1.483(3) 0.061(10) Uani 1 1 d R . .
H2A H -0.1806 0.2466 1.3888 0.092 Uiso 1 1 calc R . .
H2B H -0.0583 0.1931 1.5687 0.092 Uiso 1 1 calc R . .
H2C H -0.3568 0.2322 1.5700 0.092 Uiso 1 1 calc R . .

loop_
_atom_site_aniso_label
_atom_site_aniso_U_11
_atom_site_aniso_U_22
_atom_site_aniso_U_33
_atom_site_aniso_U_23
_atom_site_aniso_U_13
_atom_site_aniso_U_12
Sn1 0.0196(6) 0.0286(10) 0.0145(6) 0.0030(6) 0.0013(4) -0.0032(6)
P1 0.017(2) 0.017(3) 0.015(2) 0.0008(15) 0.0007(18) 0.0019(16)
O1 0.024(7) 0.039(11) 0.019(5) 0.002(5) 0.006(5) 0.002(5)
O2 0.020(6) 0.020(9) 0.016(5) 0.001(5) -0.006(4) -0.003(5)
O3 0.032(7) 0.019(10) 0.018(5) -0.001(5) -0.004(5) -0.009(5)
C1 0.030(12) 0.065(19) 0.025(13) 0.006(10) 0.013(9) -0.012(11)
C2 0.09(3) 0.06(2) 0.035(13) -0.007(11) 0.014(14) -0.038(18)
